data_1505414
loop_
_publ_author_name
'Pattarozzi, Mariella'
'Zonta, Cristiano'
'Broxterman, Quirinus B.'
'Kaptein, Bernard'
'De Zorzi, Rita'
'Randaccio, Lucio'
'Scrimin, Paolo'
'Licini, Giulia'

_publ_section_title
;
 Stereoselective iodocyclization of (S)-allylalanine derivatives:
 gamma-lactone vs cyclic carbamate formation.
;
_journal_issue 12
_journal_name_full 'Organic letters'
_journal_page_first 2365
_journal_page_last 2368
_journal_paper_doi 10.1021/ol070764k
_journal_volume 9
_journal_year 2007
_chemical_absolute_configuration unk
_chemical_formula_sum 'C14 H16 I N O4'
_chemical_formula_weight 389.18
_chemical_name_systematic
;
 ?
;
_space_group_IT_number 19
_symmetry_cell_setting orthorhombic
_symmetry_Int_Tables_number 19
_symmetry_space_group_name_Hall 'P 2ac 2ab'
_symmetry_space_group_name_H-M 'P 21 21 21'
_atom_sites_solution_hydrogens geom
_atom_sites_solution_primary direct
_atom_sites_solution_secondary difmap
_audit_creation_date 2007-02-02T12:09:48-00:00
_audit_creation_method 'WinGX routine CIF_UPDATE'
_cell_angle_alpha 90
_cell_angle_beta 90
_cell_angle_gamma 90
_cell_formula_units_Z 4
_cell_length_a 6.725
_cell_length_b 13.858
_cell_length_c 16.061
_cell_measurement_temperature 293(2)
_cell_volume 1496.806
_computing_structure_refinement 'SHELXL-97 (Sheldrick, 1997)'
_diffrn_ambient_temperature 293(2)
_diffrn_measured_fraction_theta_full 0.996
_diffrn_measured_fraction_theta_max 0.996
_diffrn_radiation_monochromator graphite
_diffrn_radiation_type MoK\a
_diffrn_radiation_wavelength 0.71073
_diffrn_reflns_av_R_equivalents 0.0206
_diffrn_reflns_av_unetI/netI 0.0354
_diffrn_reflns_limit_h_max 9
_diffrn_reflns_limit_h_min -9
_diffrn_reflns_limit_k_max 19
_diffrn_reflns_limit_k_min -19
_diffrn_reflns_limit_l_max 22
_diffrn_reflns_limit_l_min -22
_diffrn_reflns_number 5037
_diffrn_reflns_theta_full 30.63
_diffrn_reflns_theta_max 30.63
_diffrn_reflns_theta_min 1.94
_exptl_absorpt_coefficient_mu 2.152
_exptl_absorpt_correction_type none
_exptl_crystal_colour colourless
_exptl_crystal_density_diffrn 1.727
_exptl_crystal_density_method 'not measured'
_exptl_crystal_description prism
_exptl_crystal_F_000 768
_exptl_crystal_size_max 0.5
_exptl_crystal_size_mid 0.5
_exptl_crystal_size_min 0.5
_refine_diff_density_max 1.322
_refine_diff_density_min -0.729
_refine_diff_density_rms 0.169
_refine_ls_abs_structure_details 'Flack H D (1983), Acta Cryst. A39, 876-881'
_refine_ls_abs_structure_Flack 0.03(3)
_refine_ls_extinction_coef 0.033(2)
_refine_ls_extinction_expression Fc^*^=kFc[1+0.001xFc^2^\l^3^/sin(2\q)]^-1/4^
_refine_ls_extinction_method SHELXL
_refine_ls_goodness_of_fit_ref 1.069
_refine_ls_hydrogen_treatment mixed
_refine_ls_matrix_type full
_refine_ls_number_parameters 202
_refine_ls_number_reflns 4577
_refine_ls_number_restraints 0
_refine_ls_restrained_S_all 1.069
_refine_ls_R_factor_all 0.0627
_refine_ls_R_factor_gt 0.0536
_refine_ls_shift/su_max 0
_refine_ls_shift/su_mean 0
_refine_ls_structure_factor_coef Fsqd
_refine_ls_weighting_details 'calc w=1/[\s^2^(Fo^2^)+(0.0912P)^2^+0.4431P] where P=(Fo^2^+2Fc^2^)/3'
_refine_ls_weighting_scheme calc
_refine_ls_wR_factor_gt 0.1444
_refine_ls_wR_factor_ref 0.1534
_reflns_number_gt 3704
_reflns_number_total 4577
_reflns_threshold_expression >2sigma(I)
_cod_data_source_file ol070764ksi20070329_050747.cif
_cod_data_source_block carbammato
_cod_original_cell_volume 1496.7
_cod_database_code 1505414

loop_
_symmetry_equiv_pos_as_xyz
'x, y, z'
'-x+1/2, -y, z+1/2'
'x+1/2, -y+1/2, -z'
'-x, y+1/2, -z+1/2'

loop_
_atom_site_label
_atom_site_type_symbol
_atom_site_fract_x
_atom_site_fract_y
_atom_site_fract_z
_atom_site_U_iso_or_equiv
_atom_site_adp_type
_atom_site_occupancy
_atom_site_symmetry_multiplicity
_atom_site_calc_flag
_atom_site_refinement_flags
I I 0.01281(6) 0.18209(2) -0.06382(3) 0.08507(19) Uani 1 1 d .
C1 C 0.2543(8) 0.1166(3) -0.1296(3) 0.0628(10) Uani 1 1 d .
H1A H 0.2088 0.0985 -0.1847 0.049(11) Uiso 1 1 calc R
H1B H 0.3593 0.1639 -0.1363 0.10(2) Uiso 1 1 calc R
C2 C 0.3399(6) 0.0280(3) -0.0871(2) 0.0491(7) Uani 1 1 d .
H2 H 0.4485 0.0032 -0.1217 0.073(16) Uiso 1 1 calc R
C3 C 0.4184(6) 0.0427(3) -0.0009(2) 0.0475(7) Uani 1 1 d .
H3A H 0.3119 0.0643 0.0354 0.039(10) Uiso 1 1 calc R
H3B H 0.5206 0.0921 -0.0015 0.052(11) Uiso 1 1 calc R
C4 C 0.5050(6) -0.0515(2) 0.0322(2) 0.0438(6) Uani 1 1 d .
C5 C 0.2185(5) -0.1272(2) -0.0438(2) 0.0451(7) Uani 1 1 d .
C6 C 0.7154(6) -0.0708(4) 0.0001(3) 0.0604(9) Uani 1 1 d .
H6A H 0.7605 -0.1322 0.0203 0.10(2) Uiso 1 1 calc R
H6B H 0.8032 -0.021 0.0196 0.09(2) Uiso 1 1 calc R
H6C H 0.7146 -0.0713 -0.0596 0.077(17) Uiso 1 1 calc R
C7 C 0.5128(5) -0.0458(2) 0.1272(2) 0.0457(6) Uani 1 1 d .
C8 C 0.6639(7) 0.0380(4) 0.2394(2) 0.0615(10) Uani 1 1 d .
H8A H 0.7034 -0.0234 0.2634 0.073(17) Uiso 1 1 calc R
H8B H 0.5455 0.0605 0.2679 0.10(2) Uiso 1 1 calc R
C9 C 0.8288(6) 0.1105(3) 0.2476(2) 0.0525(8) Uani 1 1 d .
C10 C 0.8078(6) 0.1913(3) 0.2977(3) 0.0591(9) Uani 1 1 d .
H10 H 0.6874 0.2028 0.3244 0.09(2) Uiso 1 1 calc R
C11 C 0.9638(9) 0.2547(3) 0.3084(3) 0.0692(12) Uani 1 1 d .
H11 H 0.9484 0.3079 0.3431 0.10(2) Uiso 1 1 calc R
C12 C 1.1414(8) 0.2401(4) 0.2683(3) 0.0712(12) Uani 1 1 d .
H12 H 1.2462 0.2831 0.2757 0.074(16) Uiso 1 1 calc R
C13 C 1.1633(7) 0.1596(4) 0.2161(4) 0.0728(12) Uani 1 1 d .
H13 H 1.2819 0.1495 0.1876 0.080(18) Uiso 1 1 calc R
C14 C 1.0096(8) 0.0961(4) 0.2073(3) 0.0659(10) Uani 1 1 d .
H14 H 1.026 0.042 0.1737 0.10(2) Uiso 1 1 calc R
O1 O 0.4310(6) -0.0993(3) 0.1745(2) 0.0729(10) Uani 1 1 d .
O2 O 0.6261(5) 0.0275(2) 0.15128(17) 0.0612(8) Uani 1 1 d .
O3 O 0.1065(4) -0.1949(2) -0.0568(2) 0.0592(7) Uani 1 1 d .
O4 O 0.1832(4) -0.04401(19) -0.08561(18) 0.0515(6) Uani 1 1 d .
N N 0.3729(5) -0.1296(2) 0.0088(2) 0.0501(7) Uani 1 1 d .
H1 H 0.404(12) -0.191(5) 0.022(5) 0.09(2) Uiso 1 1 d .

loop_
_atom_site_aniso_label
_atom_site_aniso_U_11
_atom_site_aniso_U_22
_atom_site_aniso_U_33
_atom_site_aniso_U_23
_atom_site_aniso_U_13
_atom_site_aniso_U_12
I 0.0952(3) 0.05219(19) 0.1078(3) 0.00417(14) -0.0182(2) 0.01959(17)
C1 0.081(3) 0.052(2) 0.055(2) 0.0108(17) -0.0076(19) -0.0045(19)
C2 0.0571(18) 0.0443(16) 0.0459(16) 0.0007(13) 0.0022(13) -0.0075(14)
C3 0.0562(17) 0.0373(13) 0.0492(16) -0.0007(13) -0.0039(14) -0.0032(12)
C4 0.0427(14) 0.0387(12) 0.0500(14) 0.0005(11) -0.0023(13) -0.0020(13)
C5 0.0443(15) 0.0371(13) 0.0539(17) -0.0044(12) 0.0027(12) -0.0030(11)
C6 0.0491(19) 0.070(3) 0.062(2) -0.004(2) 0.0048(17) 0.0008(17)
C7 0.0440(15) 0.0420(13) 0.0512(15) 0.0038(11) -0.0018(13) -0.0006(13)
C8 0.068(2) 0.072(3) 0.0441(17) 0.0006(18) -0.0047(16) -0.016(2)
C9 0.056(2) 0.061(2) 0.0406(16) 0.0015(15) -0.0035(13) -0.0037(17)
C10 0.061(2) 0.061(2) 0.0553(19) -0.0015(19) 0.0006(16) 0.0064(19)
C11 0.084(3) 0.056(2) 0.067(2) -0.0079(19) -0.010(2) 0.000(2)
C12 0.071(3) 0.073(3) 0.070(3) 0.005(2) -0.015(2) -0.018(2)
C13 0.054(2) 0.091(3) 0.074(3) -0.008(3) 0.0044(19) -0.002(2)
C14 0.062(2) 0.075(2) 0.061(2) -0.0159(19) 0.003(2) 0.004(2)
O1 0.094(3) 0.0692(19) 0.0552(15) 0.0030(14) 0.0118(15) -0.0312(19)
O2 0.0769(19) 0.0621(17) 0.0447(13) 0.0065(12) -0.0088(12) -0.0229(15)
O3 0.0514(13) 0.0483(13) 0.0777(19) -0.0046(13) -0.0002(12) -0.0098(11)
O4 0.0542(13) 0.0416(11) 0.0585(14) 0.0019(11) -0.0086(11) -0.0032(10)
N 0.0552(16) 0.0339(12) 0.0612(17) 0.0017(12) -0.0065(13) -0.0011(11)

loop_
_atom_type_symbol
_atom_type_description
_atom_type_scat_dispersion_real
_atom_type_scat_dispersion_imag
_atom_type_scat_source
C C 0.0033 0.0016 'International Tables Vol C Tables 4.2.6.8 and 6.1.1.4'
H H 0 0 'International Tables Vol C Tables 4.2.6.8 and 6.1.1.4'
I I -0.4742 1.8119 'International Tables Vol C Tables 4.2.6.8 and 6.1.1.4'
N N 0.0061 0.0033 'International Tables Vol C Tables 4.2.6.8 and 6.1.1.4'
O O 0.0106 0.006 'International Tables Vol C Tables 4.2.6.8 and 6.1.1.4'

loop_
_geom_angle_atom_site_label_1
_geom_angle_atom_site_label_2
_geom_angle_atom_site_label_3
_geom_angle
C2 C1 I 114.2(3)
C2 C1 H1A 108.7
I C1 H1A 108.7
C2 C1 H1B 108.7
I C1 H1B 108.7
H1A C1 H1B 107.6
O4 C2 C3 109.6(3)
O4 C2 C1 106.7(3)
C3 C2 C1 116.1(3)
O4 C2 H2 108.1
C3 C2 H2 108.1
C1 C2 H2 108.1
C2 C3 C4 109.9(3)
C2 C3 H3A 109.7
C4 C3 H3A 109.7
C2 C3 H3B 109.7
C4 C3 H3B 109.7
H3A C3 H3B 108.2
N C4 C3 108.3(3)
N C4 C7 108.6(3)
C3 C4 C7 108.4(3)
N C4 C6 110.4(3)
C3 C4 C6 112.7(3)
C7 C4 C6 108.3(3)
O3 C5 N 124.6(4)
O3 C5 O4 117.5(3)
N C5 O4 118.0(3)
C4 C6 H6A 109.5
C4 C6 H6B 109.5
H6A C6 H6B 109.5
C4 C6 H6C 109.5
H6A C6 H6C 109.5
H6B C6 H6C 109.5
O1 C7 O2 123.5(3)
O1 C7 C4 125.9(3)
O2 C7 C4 110.5(3)
O2 C8 C9 106.4(3)
O2 C8 H8A 110.5
C9 C8 H8A 110.5
O2 C8 H8B 110.5
C9 C8 H8B 110.5
H8A C8 H8B 108.6
C10 C9 C14 118.4(4)
C10 C9 C8 121.0(4)
C14 C9 C8 120.5(4)
C11 C10 C9 120.6(4)
C11 C10 H10 119.7
C9 C10 H10 119.7
C12 C11 C10 120.7(4)
C12 C11 H11 119.7
C10 C11 H11 119.7
C11 C12 C13 119.3(5)
C11 C12 H12 120.4
C13 C12 H12 120.4
C14 C13 C12 119.6(5)
C14 C13 H13 120.2
C12 C13 H13 120.2
C13 C14 C9 121.4(4)
C13 C14 H14 119.3
C9 C14 H14 119.3
C7 O2 C8 117.6(3)
C5 O4 C2 117.8(3)
C5 N C4 128.4(3)
C5 N H1 111(5)
C4 N H1 120(5)

loop_
_geom_bond_atom_site_label_1
_geom_bond_atom_site_label_2
_geom_bond_distance
I C1 2.139(6)
C1 C2 1.519(6)
C1 H1A 0.97
C1 H1B 0.97
C2 O4 1.451(4)
C2 C3 1.496(5)
C2 H2 0.98
C3 C4 1.525(5)
C3 H3A 0.97
C3 H3B 0.97
C4 N 1.450(4)
C4 C7 1.527(5)
C4 C6 1.529(5)
C5 O3 1.221(4)
C5 N 1.339(5)
C5 O4 1.355(4)
C6 H6A 0.96
C6 H6B 0.96
C6 H6C 0.96
C7 O1 1.196(4)
C7 O2 1.327(4)
C8 O2 1.446(5)
C8 C9 1.503(6)
C8 H8A 0.97
C8 H8B 0.97
C9 C10 1.386(6)
C9 C14 1.391(6)
C10 C11 1.379(7)
C10 H10 0.93
C11 C12 1.372(8)
C11 H11 0.93
C12 C13 1.405(8)
C12 H12 0.93
C13 C14 1.364(7)
C13 H13 0.93
C14 H14 0.93
N H1 0.90(7)

loop_
_cod_related_entry_id
_cod_related_entry_code
_cod_related_entry_database
1 21199553 ChemSpider
